data_4021317
loop_
_publ_author_name
'Shigekazu Ito'
'Satoshi Sekiguchi'
'Masaaki Yoshifuji'

_publ_section_title
;
 Formation and Electrochemical Properties of a
 1,4-Diphosphafulvene Including Formal Dimerization of Phosphaallene
;
_journal_name_full 'Journal of Organic Chemistry'
_journal_page_first 4181
_journal_page_last 4184
_journal_paper_doi 10.1021/jo0497407
_journal_volume 69
_journal_year 2004
_chemical_formula_moiety 'C52 H70 P2 '
_chemical_formula_sum 'C52 H70 P2'
_chemical_formula_weight 757.07
_space_group_IT_number 2
_symmetry_cell_setting triclinic
_symmetry_Int_Tables_number 2
_symmetry_space_group_name_Hall '-P 1'
_symmetry_space_group_name_H-M 'P -1'
_cell_angle_alpha 94.555(2)
_cell_angle_beta 98.240(7)
_cell_angle_gamma 86.228(6)
_cell_formula_units_Z 2
_cell_length_a 14.164(1)
_cell_length_b 14.876(2)
_cell_length_c 11.034(2)
_cell_measurement_temperature 130
_cell_volume 2290.1(5)
_exptl_crystal_density_diffrn 1.098
_cod_original_formula_sum 'C52 H70 P2 '
_cod_database_code 4021317

loop_
_symmetry_equiv_pos_as_xyz
x,y,z
-x,-y,-z

loop_
_atom_site_label
_atom_site_type_symbol
_atom_site_fract_x
_atom_site_fract_y
_atom_site_fract_z
_atom_site_U_iso_or_equiv
_atom_site_adp_type
_atom_site_occupancy
_atom_site_calc_flag
_atom_site_refinement_flags
_atom_site_disorder_assembly
_atom_site_disorder_group
P(1) P 0.47240(8) 0.28536(8) 0.7235(1) 0.0244(3) Uani 1.00 d . . .
P(2) P 0.65461(8) 0.17126(7) 0.7766(1) 0.0230(3) Uani 1.00 d . . .
C(1) C 0.5659(3) 0.2468(3) 0.8412(4) 0.027(1) Uani 1.00 d . . .
C(2) C 0.5013(3) 0.2023(3) 0.5994(4) 0.025(1) Uani 1.00 d . . .
C(3) C 0.5902(3) 0.1650(3) 0.6206(4) 0.028(1) Uani 1.00 d . . .
C(4) C 0.5581(3) 0.2666(3) 0.9610(4) 0.028(1) Uani 1.00 d . . .
C(5) C 0.3447(3) 0.2772(3) 0.7370(4) 0.020(1) Uani 1.00 d . . .
C(6) C 0.2929(3) 0.3621(3) 0.7189(4) 0.021(1) Uani 1.00 d . . .
C(7) C 0.1996(3) 0.3617(3) 0.6567(4) 0.024(1) Uani 1.00 d . . .
C(8) C 0.1537(3) 0.2824(3) 0.6147(4) 0.023(1) Uani 1.00 d . . .
C(9) C 0.2004(3) 0.2023(3) 0.6522(4) 0.023(1) Uani 1.00 d . . .
C(10) C 0.2933(3) 0.1962(3) 0.7150(4) 0.021(1) Uani 1.00 d . . .
C(11) C 0.3308(3) 0.4563(3) 0.7608(4) 0.025(1) Uani 1.00 d . . .
C(12) C 0.4034(4) 0.4560(3) 0.8787(5) 0.031(1) Uani 1.00 d . . .
C(13) C 0.3754(4) 0.4947(3) 0.6580(5) 0.032(1) Uani 1.00 d . . .
C(14) C 0.2483(4) 0.5229(4) 0.7946(6) 0.038(2) Uani 1.00 d . . .
C(15) C 0.0567(3) 0.2821(3) 0.5340(4) 0.025(1) Uani 1.00 d . . .
C(16) C -0.0168(4) 0.2451(4) 0.6019(5) 0.037(2) Uani 1.00 d . . .
C(17) C 0.0205(4) 0.3764(4) 0.4964(6) 0.041(2) Uani 1.00 d . . .
C(18) C 0.0674(4) 0.2225(4) 0.4172(5) 0.043(2) Uani 1.00 d . . .
C(19) C 0.3256(3) 0.1011(3) 0.7576(4) 0.024(1) Uani 1.00 d . . .
C(20) C 0.4241(4) 0.0929(4) 0.8363(6) 0.040(2) Uani 1.00 d . . .
C(21) C 0.3273(4) 0.0320(3) 0.6452(5) 0.037(2) Uani 1.00 d . . .
C(22) C 0.2539(4) 0.0730(4) 0.8366(5) 0.035(2) Uani 1.00 d . . .
C(23) C 0.7740(3) 0.2210(3) 0.7881(4) 0.020(1) Uani 1.00 d . . .
C(24) C 0.7927(3) 0.3150(3) 0.8020(4) 0.019(1) Uani 1.00 d . . .
C(25) C 0.8744(3) 0.3407(3) 0.8808(4) 0.022(1) Uani 1.00 d . . .
C(26) C 0.9429(3) 0.2796(3) 0.9356(4) 0.018(1) Uani 1.00 d . . .
C(27) C 0.9317(3) 0.1895(3) 0.8996(4) 0.021(1) Uani 1.00 d . . .
C(28) C 0.8506(3) 0.1579(3) 0.8254(4) 0.021(1) Uani 1.00 d . . .
C(29) C 0.7354(3) 0.3940(3) 0.7357(4) 0.020(1) Uani 1.00 d . . .
C(30) C 0.6746(4) 0.3610(3) 0.6164(4) 0.026(1) Uani 1.00 d . . .
C(31) C 0.6733(4) 0.4486(3) 0.8218(5) 0.030(1) Uani 1.00 d . . .
C(32) C 0.8040(4) 0.4587(3) 0.6974(5) 0.030(1) Uani 1.00 d . . .
C(33) C 1.0270(3) 0.3138(3) 1.0260(4) 0.023(1) Uani 1.00 d . . .
C(34) C 0.9883(4) 0.3706(4) 1.1324(5) 0.032(1) Uani 1.00 d . . .
C(35) C 1.0919(4) 0.2360(4) 1.0804(5) 0.032(1) Uani 1.00 d . . .
C(36) C 1.0874(4) 0.3702(4) 0.9602(6) 0.039(2) Uani 1.00 d . . .
C(37) C 0.8517(3) 0.0540(3) 0.7940(4) 0.023(1) Uani 1.00 d . . .
C(38) C 0.8132(4) 0.0064(3) 0.8933(5) 0.029(1) Uani 1.00 d . . .
C(39) C 0.9550(3) 0.0147(3) 0.7878(5) 0.030(1) Uani 1.00 d . . .
C(40) C 0.7960(4) 0.0292(3) 0.6671(5) 0.028(1) Uani 1.00 d . . .
C(41) C 0.4441(3) 0.1968(3) 0.4773(4) 0.025(1) Uani 1.00 d . . .
C(42) C 0.3844(3) 0.2697(3) 0.4359(5) 0.029(1) Uani 1.00 d . . .
C(43) C 0.3352(4) 0.2669(4) 0.3178(5) 0.036(1) Uani 1.00 d . . .
C(44) C 0.3431(3) 0.1903(4) 0.2403(5) 0.035(1) Uani 1.00 d . . .
C(45) C 0.3999(3) 0.1154(3) 0.2802(4) 0.028(1) Uani 1.00 d . . .
C(46) C 0.4500(3) 0.1188(3) 0.3980(4) 0.026(1) Uani 1.00 d . . .
C(47) C 0.6255(3) 0.2458(3) 1.0727(4) 0.026(1) Uani 1.00 d . . .
C(48) C 0.7214(4) 0.2200(3) 1.0758(4) 0.031(1) Uani 1.00 d . . .
C(49) C 0.7782(4) 0.2004(4) 1.1855(5) 0.035(2) Uani 1.00 d . . .
C(50) C 0.7395(4) 0.2091(3) 1.2954(5) 0.035(1) Uani 1.00 d . . .
C(51) C 0.6439(4) 0.2362(4) 1.2926(5) 0.036(2) Uani 1.00 d . . .
C(52) C 0.5876(4) 0.2540(3) 1.1844(4) 0.031(1) Uani 1.00 d . . .
H(1) H 0.625(3) 0.129(3) 0.551(4) 0.03(1) Uiso 1.00 calc . . .
H(2) H 0.491(3) 0.301(3) 0.983(4) 0.03(1) Uiso 1.00 calc . . .
H(3) H 0.161(3) 0.420(3) 0.639(4) 0.03(1) Uiso 1.00 calc . . .
H(4) H 0.170(3) 0.141(3) 0.633(4) 0.02(1) Uiso 1.00 calc . . .
H(5) H 0.374(3) 0.425(3) 0.942(4) 0.03(1) Uiso 1.00 calc . . .
H(6) H 0.465(3) 0.421(3) 0.862(4) 0.03(1) Uiso 1.00 calc . . .
H(7) H 0.412(3) 0.521(4) 0.910(5) 0.04(1) Uiso 1.00 calc . . .
H(8) H 0.434(4) 0.455(4) 0.640(5) 0.05(1) Uiso 1.00 calc . . .
H(9) H 0.390(4) 0.555(4) 0.685(5) 0.05(1) Uiso 1.00 calc . . .
H(10) H 0.329(5) 0.499(5) 0.579(6) 0.08(1) Uiso 1.00 calc . . .
H(11) H 0.280(4) 0.581(4) 0.828(5) 0.05(1) Uiso 1.00 calc . . .
H(12) H 0.209(4) 0.494(4) 0.867(6) 0.07(1) Uiso 1.00 calc . . .
H(13) H 0.208(3) 0.534(3) 0.721(4) 0.01(1) Uiso 1.00 calc . . .
H(14) H 0.000(4) 0.182(4) 0.616(6) 0.06(1) Uiso 1.00 calc . . .
H(15) H -0.023(4) 0.288(4) 0.684(6) 0.06(1) Uiso 1.00 calc . . .
H(16) H -0.079(5) 0.243(4) 0.548(6) 0.07(1) Uiso 1.00 calc . . .
H(17) H 0.071(4) 0.406(4) 0.451(5) 0.04(1) Uiso 1.00 calc . . .
H(18) H 0.003(3) 0.415(3) 0.576(5) 0.03(1) Uiso 1.00 calc . . .
H(19) H -0.047(4) 0.371(4) 0.437(5) 0.04(1) Uiso 1.00 calc . . .
H(20) H 0.001(4) 0.213(4) 0.367(5) 0.05(1) Uiso 1.00 calc . . .
H(21) H 0.113(4) 0.249(4) 0.366(5) 0.04(1) Uiso 1.00 calc . . .
H(22) H 0.076(4) 0.161(4) 0.440(5) 0.05(1) Uiso 1.00 calc . . .
H(23) H 0.427(4) 0.135(4) 0.915(5) 0.05(1) Uiso 1.00 calc . . .
H(24) H 0.482(5) 0.098(5) 0.782(7) 0.09(1) Uiso 1.00 calc . . .
H(25) H 0.427(4) 0.030(4) 0.865(5) 0.05(1) Uiso 1.00 calc . . .
H(26) H 0.373(4) 0.050(4) 0.586(5) 0.05(1) Uiso 1.00 calc . . .
H(27) H 0.349(4) -0.030(4) 0.674(5) 0.06(1) Uiso 1.00 calc . . .
H(28) H 0.265(5) 0.028(4) 0.590(6) 0.07(1) Uiso 1.00 calc . . .
H(29) H 0.256(3) 0.120(4) 0.915(5) 0.04(1) Uiso 1.00 calc . . .
H(30) H 0.275(3) 0.012(3) 0.863(4) 0.03(1) Uiso 1.00 calc . . .
H(31) H 0.185(4) 0.067(4) 0.792(5) 0.05(1) Uiso 1.00 calc . . .
H(32) H 0.882(3) 0.404(3) 0.898(4) 0.02(1) Uiso 1.00 calc . . .
H(33) H 0.983(3) 0.145(3) 0.932(4) 0.011(9) Uiso 1.00 calc . . .
H(34) H 0.716(4) 0.329(4) 0.561(5) 0.04(1) Uiso 1.00 calc . . .
H(35) H 0.624(4) 0.318(4) 0.629(5) 0.04(1) Uiso 1.00 calc . . .
H(36) H 0.641(3) 0.415(3) 0.573(4) 0.03(1) Uiso 1.00 calc . . .
H(37) H 0.631(3) 0.411(3) 0.851(4) 0.02(1) Uiso 1.00 calc . . .
H(38) H 0.637(3) 0.502(3) 0.776(4) 0.03(1) Uiso 1.00 calc . . .
H(39) H 0.719(4) 0.472(4) 0.903(5) 0.04(1) Uiso 1.00 calc . . .
H(40) H 0.761(3) 0.500(3) 0.643(4) 0.02(1) Uiso 1.00 calc . . .
H(41) H 0.844(4) 0.494(4) 0.770(5) 0.05(1) Uiso 1.00 calc . . .
H(42) H 0.847(4) 0.425(4) 0.647(5) 0.04(1) Uiso 1.00 calc . . .
H(43) H 0.953(4) 0.419(4) 1.104(5) 0.05(1) Uiso 1.00 calc . . .
H(44) H 0.945(3) 0.335(3) 1.179(5) 0.03(1) Uiso 1.00 calc . . .
H(45) H 1.050(4) 0.393(4) 1.196(5) 0.06(1) Uiso 1.00 calc . . .
H(46) H 1.055(3) 0.197(3) 1.124(4) 0.03(1) Uiso 1.00 calc . . .
H(47) H 1.147(4) 0.267(4) 1.151(5) 0.05(1) Uiso 1.00 calc . . .
H(48) H 1.125(3) 0.200(3) 1.011(5) 0.04(1) Uiso 1.00 calc . . .
H(49) H 1.142(5) 0.395(5) 1.015(6) 0.07(1) Uiso 1.00 calc . . .
H(50) H 1.111(3) 0.329(4) 0.893(5) 0.03(1) Uiso 1.00 calc . . .
H(51) H 1.045(4) 0.422(4) 0.928(5) 0.04(1) Uiso 1.00 calc . . .
H(52) H 0.987(3) 0.051(3) 0.727(4) 0.02(1) Uiso 1.00 calc . . .
H(53) H 0.991(4) 0.015(4) 0.876(5) 0.05(1) Uiso 1.00 calc . . .
H(54) H 0.950(3) -0.050(3) 0.753(4) 0.011(9) Uiso 1.00 calc . . .
H(55) H 0.859(4) 0.017(4) 0.973(5) 0.06(1) Uiso 1.00 calc . . .
H(56) H 0.814(3) -0.065(4) 0.873(4) 0.03(1) Uiso 1.00 calc . . .
H(57) H 0.748(4) 0.028(4) 0.906(5) 0.05(1) Uiso 1.00 calc . . .
H(58) H 0.807(4) -0.036(4) 0.647(5) 0.05(1) Uiso 1.00 calc . . .
H(59) H 0.719(3) 0.037(3) 0.661(4) 0.02(1) Uiso 1.00 calc . . .
H(60) H 0.818(4) 0.065(4) 0.603(6) 0.06(1) Uiso 1.00 calc . . .
H(61) H 0.378(4) 0.327(4) 0.492(5) 0.05(1) Uiso 1.00 calc . . .
H(62) H 0.294(3) 0.323(3) 0.289(4) 0.03(1) Uiso 1.00 calc . . .
H(63) H 0.306(4) 0.189(4) 0.154(5) 0.04(1) Uiso 1.00 calc . . .
H(64) H 0.406(4) 0.057(4) 0.225(5) 0.05(1) Uiso 1.00 calc . . .
H(65) H 0.489(3) 0.068(3) 0.429(4) 0.03(1) Uiso 1.00 calc . . .
H(66) H 0.753(4) 0.219(4) 0.998(5) 0.04(1) Uiso 1.00 calc . . .
H(67) H 0.846(4) 0.183(3) 1.182(4) 0.03(1) Uiso 1.00 calc . . .
H(68) H 0.779(4) 0.194(4) 1.371(5) 0.05(1) Uiso 1.00 calc . . .
H(69) H 0.612(4) 0.247(4) 1.366(5) 0.04(1) Uiso 1.00 calc . . .
H(70) H 0.517(5) 0.275(4) 1.177(6) 0.07(1) Uiso 1.00 calc . . .

loop_
_atom_site_aniso_label
_atom_site_aniso_U_11
_atom_site_aniso_U_22
_atom_site_aniso_U_33
_atom_site_aniso_U_12
_atom_site_aniso_U_13
_atom_site_aniso_U_23
P(1) 0.0241(6) 0.0176(6) 0.0310(7) 0.0016(4) 0.0019(5) 0.0042(5)
P(2) 0.0231(6) 0.0166(6) 0.0286(7) 0.0003(4) 0.0001(5) 0.0033(5)
C(1) 0.033(3) 0.021(2) 0.026(3) -0.005(2) 0.002(2) 0.008(2)
C(2) 0.026(2) 0.027(2) 0.024(2) -0.009(2) 0.003(2) 0.006(2)
C(3) 0.038(3) 0.016(2) 0.030(3) 0.000(2) 0.010(2) 0.002(2)
C(4) 0.039(3) 0.025(2) 0.021(3) -0.009(2) 0.008(2) 0.000(2)
C(5) 0.024(2) 0.020(2) 0.014(2) 0.002(2) 0.000(2) 0.001(2)
C(6) 0.029(2) 0.017(2) 0.017(2) 0.002(2) 0.004(2) 0.004(2)
C(7) 0.021(2) 0.023(2) 0.027(3) 0.005(2) 0.001(2) 0.004(2)
C(8) 0.026(2) 0.026(2) 0.018(2) 0.001(2) 0.003(2) 0.003(2)
C(9) 0.027(2) 0.018(2) 0.023(2) 0.000(2) 0.001(2) 0.002(2)
C(10) 0.025(2) 0.017(2) 0.021(2) 0.001(2) 0.005(2) 0.001(2)
C(11) 0.023(2) 0.017(2) 0.035(3) 0.000(2) 0.004(2) 0.000(2)
C(12) 0.039(3) 0.025(3) 0.025(3) -0.003(2) 0.002(2) -0.007(2)
C(13) 0.047(3) 0.019(3) 0.031(3) -0.007(2) 0.004(2) 0.006(2)
C(14) 0.038(3) 0.023(3) 0.050(4) 0.005(2) 0.000(3) -0.005(2)
C(15) 0.029(3) 0.025(2) 0.021(2) 0.003(2) 0.004(2) 0.003(2)
C(16) 0.028(3) 0.050(4) 0.032(3) -0.003(2) -0.004(2) 0.012(3)
C(17) 0.042(3) 0.035(3) 0.046(4) 0.005(2) -0.001(3) 0.015(3)
C(18) 0.046(4) 0.049(4) 0.030(3) 0.006(3) -0.003(2) -0.009(3)
C(19) 0.028(2) 0.019(2) 0.027(3) -0.001(2) 0.002(2) 0.007(2)
C(20) 0.035(3) 0.025(3) 0.057(4) -0.003(2) -0.012(2) 0.019(3)
C(21) 0.058(4) 0.019(3) 0.034(3) 0.006(2) 0.013(3) 0.005(2)
C(22) 0.041(3) 0.032(3) 0.037(3) -0.001(2) 0.011(2) 0.012(2)
C(23) 0.025(2) 0.017(2) 0.017(2) 0.002(2) -0.001(2) 0.001(2)
C(24) 0.024(2) 0.016(2) 0.017(2) 0.001(2) 0.002(2) 0.001(2)
C(25) 0.026(2) 0.014(2) 0.025(3) -0.003(2) -0.001(2) -0.003(2)
C(26) 0.021(2) 0.016(2) 0.017(2) -0.003(2) 0.001(2) 0.001(2)
C(27) 0.022(2) 0.018(2) 0.021(2) 0.003(2) 0.001(2) 0.001(2)
C(28) 0.025(2) 0.015(2) 0.022(2) 0.003(2) 0.005(2) 0.004(2)
C(29) 0.023(2) 0.016(2) 0.022(2) 0.001(2) 0.000(2) 0.003(2)
C(30) 0.033(3) 0.023(2) 0.022(3) -0.002(2) -0.002(2) 0.006(2)
C(31) 0.035(3) 0.021(2) 0.035(3) 0.008(2) 0.007(2) 0.005(2)
C(32) 0.031(3) 0.025(3) 0.033(3) 0.000(2) -0.001(2) 0.013(2)
C(33) 0.025(2) 0.020(2) 0.023(2) -0.003(2) -0.004(2) 0.000(2)
C(34) 0.034(3) 0.028(3) 0.030(3) 0.004(2) -0.001(2) -0.003(2)
C(35) 0.031(3) 0.032(3) 0.030(3) 0.006(2) 0.000(2) 0.004(2)
C(36) 0.033(3) 0.041(3) 0.044(4) -0.015(2) -0.001(2) 0.008(3)
C(37) 0.029(2) 0.012(2) 0.026(3) 0.003(2) 0.002(2) 0.000(2)
C(38) 0.033(3) 0.021(3) 0.031(3) 0.003(2) 0.000(2) 0.003(2)
C(39) 0.031(3) 0.017(2) 0.039(3) 0.005(2) 0.007(2) -0.001(2)
C(40) 0.031(3) 0.021(3) 0.030(3) 0.004(2) 0.000(2) -0.003(2)
C(41) 0.033(3) 0.027(2) 0.016(2) -0.007(2) 0.002(2) 0.003(2)
C(42) 0.030(3) 0.028(3) 0.031(3) -0.002(2) 0.008(2) 0.001(2)
C(43) 0.040(3) 0.032(3) 0.032(3) 0.010(2) -0.002(2) 0.006(2)
C(44) 0.029(3) 0.045(3) 0.029(3) 0.001(2) -0.001(2) 0.007(2)
C(45) 0.027(3) 0.034(3) 0.022(3) -0.005(2) -0.002(2) -0.004(2)
C(46) 0.035(3) 0.022(2) 0.020(2) 0.002(2) -0.001(2) 0.001(2)
C(47) 0.035(3) 0.019(2) 0.024(3) -0.006(2) 0.005(2) 0.000(2)
C(48) 0.048(3) 0.025(3) 0.019(3) 0.000(2) 0.007(2) -0.004(2)
C(49) 0.036(3) 0.038(3) 0.031(3) 0.001(2) 0.007(2) 0.006(2)
C(50) 0.047(3) 0.031(3) 0.025(3) -0.008(2) -0.001(2) 0.006(2)
C(51) 0.044(3) 0.041(3) 0.024(3) -0.005(2) 0.007(2) 0.006(2)
C(52) 0.039(3) 0.033(3) 0.023(3) -0.008(2) 0.003(2) 0.003(2)

loop_
_geom_bond_atom_site_label_1
_geom_bond_atom_site_label_2
_geom_bond_distance
_geom_bond_site_symmetry_1
_geom_bond_site_symmetry_2
_geom_bond_publ_flag
P(1) C(1) 1.815(4) . . yes
P(1) C(2) 1.843(5) . . yes
P(1) C(5) 1.849(4) . . yes
P(2) C(1) 1.815(5) . . yes
P(2) C(3) 1.827(5) . . yes
P(2) C(23) 1.874(4) . . yes
C(1) C(4) 1.350(7) . . yes
C(2) C(3) 1.338(6) . . yes
C(2) C(41) 1.469(6) . . yes
C(4) C(47) 1.486(6) . . yes
C(5) C(6) 1.431(6) . . yes
C(5) C(10) 1.435(6) . . yes
C(6) C(7) 1.398(6) . . yes
C(6) C(11) 1.546(6) . . yes
C(7) C(8) 1.400(6) . . yes
C(8) C(9) 1.387(6) . . yes
C(8) C(15) 1.526(6) . . yes
C(9) C(10) 1.397(6) . . yes
C(10) C(19) 1.547(6) . . yes
C(11) C(12) 1.538(6) . . yes
C(11) C(13) 1.538(7) . . yes
C(11) C(14) 1.549(6) . . yes
C(15) C(16) 1.520(7) . . yes
C(15) C(17) 1.530(7) . . yes
C(15) C(18) 1.525(7) . . yes
C(19) C(20) 1.538(6) . . yes
C(19) C(21) 1.548(7) . . yes
C(19) C(22) 1.527(7) . . yes
C(23) C(24) 1.433(6) . . yes
C(23) C(28) 1.423(5) . . yes
C(24) C(25) 1.399(6) . . yes
C(24) C(29) 1.553(5) . . yes
C(25) C(26) 1.392(6) . . yes
C(26) C(27) 1.381(6) . . yes
C(26) C(33) 1.526(6) . . yes
C(27) C(28) 1.398(6) . . yes
C(28) C(37) 1.556(6) . . yes
C(29) C(30) 1.530(6) . . yes
C(29) C(31) 1.536(6) . . yes
C(29) C(32) 1.536(6) . . yes
C(33) C(34) 1.535(7) . . yes
C(33) C(35) 1.536(6) . . yes
C(33) C(36) 1.527(7) . . yes
C(37) C(38) 1.531(7) . . yes
C(37) C(39) 1.548(6) . . yes
C(37) C(40) 1.536(6) . . yes
C(41) C(42) 1.395(7) . . yes
C(41) C(46) 1.403(6) . . yes
C(42) C(43) 1.386(7) . . yes
C(43) C(44) 1.378(7) . . yes
C(44) C(45) 1.393(7) . . yes
C(45) C(46) 1.387(6) . . yes
C(47) C(48) 1.384(7) . . yes
C(47) C(52) 1.407(7) . . yes
C(48) C(49) 1.394(7) . . yes
C(49) C(50) 1.393(7) . . yes
C(50) C(51) 1.385(8) . . yes
C(51) C(52) 1.372(7) . . yes

loop_
_cod_related_entry_id
_cod_related_entry_database
_cod_related_entry_code
1 ChemSpider 9460671
